data_7152876
loop_
_publ_author_name
'Rowley, Julian H.'
'Yau, Sze Chak'
'Kariuki, Benson M.'
'Kennedy, Alan R.'
'Tomkinson, Nicholas C. O.'

_publ_section_title
;
 Readily accessible chiral at nitrogen cage structures.
;
_journal_issue 13
_journal_name_full 'Organic &amp; biomolecular chemistry'
_journal_page_first 2198
_journal_page_last 2205
_journal_paper_doi 10.1039/c3ob27458f
_journal_volume 11
_journal_year 2013
_chemical_absolute_configuration syn
_chemical_formula_moiety 'C23 H28 N4 O2'
_chemical_formula_sum 'C23 H28 N4 O2'
_chemical_formula_weight 392.49
_chemical_name_systematic
;
?
;
_space_group_IT_number 5
_symmetry_cell_setting monoclinic
_symmetry_space_group_name_Hall 'C 2y'
_symmetry_space_group_name_H-M 'C 1 2 1'
_atom_sites_solution_hydrogens geom
_atom_sites_solution_primary direct
_atom_sites_solution_secondary difmap
_audit_creation_method SHELXL-97
_cell_angle_alpha 90.00
_cell_angle_beta 124.7300(10)
_cell_angle_gamma 90.00
_cell_formula_units_Z 4
_cell_length_a 12.9249(4)
_cell_length_b 20.3503(5)
_cell_length_c 9.3869(4)
_cell_measurement_reflns_used 3416
_cell_measurement_temperature 293(2)
_cell_measurement_theta_max 27.49
_cell_measurement_theta_min 3.19
_cell_volume 2029.13(12)
_computing_cell_refinement DENZO/SCALEPACK
_computing_data_collection 'cOLLECT,Nonius BV, 1997-2001'
_computing_data_reduction DENZO/SCALEPACK
_computing_structure_refinement SHELXL-97
_computing_structure_solution SHELXs-97
_diffrn_ambient_temperature 293(2)
_diffrn_measured_fraction_theta_full 0.990
_diffrn_measured_fraction_theta_max 0.990
_diffrn_measurement_device_type 'Nonius KappaCCD'
_diffrn_measurement_method 'CCD scans'
_diffrn_radiation_monochromator graphite
_diffrn_radiation_source 'fine-focus sealed tube'
_diffrn_radiation_type MoK\a
_diffrn_radiation_wavelength 0.71073
_diffrn_reflns_av_R_equivalents 0.0500
_diffrn_reflns_av_sigmaI/netI 0.0539
_diffrn_reflns_limit_h_max 16
_diffrn_reflns_limit_h_min -16
_diffrn_reflns_limit_k_max 23
_diffrn_reflns_limit_k_min -26
_diffrn_reflns_limit_l_max 12
_diffrn_reflns_limit_l_min -12
_diffrn_reflns_number 3962
_diffrn_reflns_theta_full 27.49
_diffrn_reflns_theta_max 27.49
_diffrn_reflns_theta_min 3.19
_exptl_absorpt_coefficient_mu 0.084
_exptl_absorpt_correction_T_max 0.9900
_exptl_absorpt_correction_T_min 0.9834
_exptl_absorpt_correction_type empirical
_exptl_absorpt_process_details Denzo/Scalepack
_exptl_crystal_colour colourless
_exptl_crystal_density_diffrn 1.285
_exptl_crystal_density_method 'not measured'
_exptl_crystal_description plate
_exptl_crystal_F_000 840
_exptl_crystal_size_max 0.20
_exptl_crystal_size_mid 0.15
_exptl_crystal_size_min 0.12
_refine_diff_density_max 0.262
_refine_diff_density_min -0.215
_refine_diff_density_rms 0.049
_refine_ls_abs_structure_details 'Flack H D (1983), Acta Cryst. A39, 876-881'
_refine_ls_abs_structure_Flack 1.9(15)
_refine_ls_extinction_coef 0.035(2)
_refine_ls_extinction_expression Fc^*^=kFc[1+0.001xFc^2^\l^3^/sin(2\q)]^-1/4^
_refine_ls_extinction_method SHELXL
_refine_ls_goodness_of_fit_ref 1.059
_refine_ls_hydrogen_treatment constr
_refine_ls_matrix_type full
_refine_ls_number_parameters 266
_refine_ls_number_reflns 3962
_refine_ls_number_restraints 1
_refine_ls_restrained_S_all 1.059
_refine_ls_R_factor_all 0.0644
_refine_ls_R_factor_gt 0.0509
_refine_ls_shift/su_max 0.000
_refine_ls_shift/su_mean 0.000
_refine_ls_structure_factor_coef Fsqd
_refine_ls_weighting_details 'calc w=1/[\s^2^(Fo^2^)+(0.0330P)^2^+2.6661P] where P=(Fo^2^+2Fc^2^)/3'
_refine_ls_weighting_scheme calc
_refine_ls_wR_factor_gt 0.1056
_refine_ls_wR_factor_ref 0.1156
_reflns_number_gt 3416
_reflns_number_total 3962
_reflns_threshold_expression >2sigma(I)
_cod_data_source_file c3ob27458f.txt
_cod_data_source_block nct1006
_cod_depositor_comments
;
The following automatic conversions were performed:

'_symmetry_cell_setting' value 'Monoclinic' changed to 'monoclinic'
according to /home/saulius/struct/CIF-dictionaries/cif_core.dic
dictionary named 'cif_core.dic' version 2.4.2 from 2011-04-26.

Automatic conversion script
Id: cif_fix_values 1891 2012-01-12 08:04:46Z andrius 
;
_cod_original_sg_symbol_H-M C2
_cod_database_code 7152876

loop_
_symmetry_equiv_pos_as_xyz
'x, y, z'
'-x, y, -z'
'x+1/2, y+1/2, z'
'-x+1/2, y+1/2, -z'

loop_
_atom_site_label
_atom_site_type_symbol
_atom_site_fract_x
_atom_site_fract_y
_atom_site_fract_z
_atom_site_U_iso_or_equiv
_atom_site_adp_type
_atom_site_occupancy
_atom_site_symmetry_multiplicity
_atom_site_calc_flag
_atom_site_refinement_flags
C1 C 0.1806(2) 0.66052(13) 0.1276(3) 0.0224(5) Uani 1 1 d .
H1 H 0.2331 0.6425 0.0923 0.027 Uiso 1 1 calc R
C2 C 0.1345(2) 0.60025(13) 0.1746(3) 0.0231(5) Uani 1 1 d .
C3 C -0.0251(2) 0.66688(13) 0.1832(3) 0.0239(6) Uani 1 1 d .
H3A H -0.0876 0.6571 0.2065 0.029 Uiso 1 1 calc R
H3B H 0.0360 0.6964 0.2735 0.029 Uiso 1 1 calc R
C4 C 0.0000 0.73895(18) 0.0000 0.0229(8) Uani 1 2 d S
H4A H 0.0488 0.7672 0.1006 0.027 Uiso 0.50 1 calc PR
H4B H -0.0488 0.7672 -0.1006 0.027 Uiso 0.50 1 calc PR
C5 C 0.2726(2) 0.70117(14) 0.2928(3) 0.0255(6) Uani 1 1 d .
H5A H 0.2251 0.7236 0.3292 0.031 Uiso 1 1 calc R
H5B H 0.3311 0.6715 0.3852 0.031 Uiso 1 1 calc R
C6 C 0.3461(2) 0.75128(13) 0.2659(3) 0.0235(6) Uani 1 1 d .
C7 C 0.3225(3) 0.81807(14) 0.2607(4) 0.0344(7) Uani 1 1 d .
H7 H 0.2592 0.8321 0.2725 0.041 Uiso 1 1 calc R
C8 C 0.3908(3) 0.86459(16) 0.2383(4) 0.0397(8) Uani 1 1 d .
H8 H 0.3731 0.9091 0.2347 0.048 Uiso 1 1 calc R
C9 C 0.4850(3) 0.84403(16) 0.2215(4) 0.0394(7) Uani 1 1 d .
H9 H 0.5309 0.8748 0.2058 0.047 Uiso 1 1 calc R
C10 C 0.5115(3) 0.77791(15) 0.2281(4) 0.0354(7) Uani 1 1 d .
H10 H 0.5752 0.7642 0.2168 0.043 Uiso 1 1 calc R
C11 C 0.4430(2) 0.73195(14) 0.2514(4) 0.0294(6) Uani 1 1 d .
H11 H 0.4621 0.6875 0.2574 0.035 Uiso 1 1 calc R
C12 C -0.0026(3) 0.54501(15) 0.2352(4) 0.0333(7) Uani 1 1 d .
H12A H 0.0323 0.5434 0.3569 0.050 Uiso 1 1 calc R
H12B H 0.0249 0.5073 0.2038 0.050 Uiso 1 1 calc R
H12C H -0.0928 0.5450 0.1703 0.050 Uiso 1 1 calc R
C13 C 0.4146(2) 0.40891(12) 0.6154(3) 0.0216(5) Uani 1 1 d .
H13 H 0.4429 0.3914 0.7295 0.026 Uiso 1 1 calc R
C14 C 0.3748(2) 0.34851(13) 0.4968(3) 0.0227(6) Uani 1 1 d .
C15 C 0.3610(2) 0.41472(13) 0.2597(3) 0.0238(5) Uani 1 1 d .
H15A H 0.3408 0.4041 0.1458 0.029 Uiso 1 1 calc R
H15B H 0.2966 0.4446 0.2433 0.029 Uiso 1 1 calc R
C16 C 0.5000 0.48714(17) 0.5000 0.0229(8) Uani 1 2 d S
H16A H 0.5725 0.5154 0.5427 0.027 Uiso 0.50 1 calc PR
H16B H 0.4275 0.5154 0.4573 0.027 Uiso 0.50 1 calc PR
C17 C 0.2964(2) 0.44954(13) 0.5565(3) 0.0232(5) Uani 1 1 d .
H17A H 0.2647 0.4679 0.4433 0.028 Uiso 1 1 calc R
H17B H 0.2324 0.4202 0.5433 0.028 Uiso 1 1 calc R
C18 C 0.3150(2) 0.50508(13) 0.6767(3) 0.0232(6) Uani 1 1 d .
C19 C 0.3015(2) 0.56934(14) 0.6223(4) 0.0278(6) Uani 1 1 d .
H19 H 0.2850 0.5781 0.5139 0.033 Uiso 1 1 calc R
C20 C 0.3120(3) 0.62126(14) 0.7254(4) 0.0312(7) Uani 1 1 d .
H20 H 0.3025 0.6642 0.6861 0.037 Uiso 1 1 calc R
C21 C 0.3369(3) 0.60888(16) 0.8876(4) 0.0328(7) Uani 1 1 d .
H21 H 0.3438 0.6435 0.9573 0.039 Uiso 1 1 calc R
C22 C 0.3514(2) 0.54456(16) 0.9453(4) 0.0330(7) Uani 1 1 d .
H22 H 0.3689 0.5358 1.0542 0.040 Uiso 1 1 calc R
C23 C 0.3396(2) 0.49319(14) 0.8392(4) 0.0276(6) Uani 1 1 d .
H23 H 0.3483 0.4501 0.8776 0.033 Uiso 1 1 calc R
C24 C 0.3151(3) 0.29432(13) 0.2304(4) 0.0289(6) Uani 1 1 d .
H24A H 0.2265 0.2961 0.1413 0.043 Uiso 1 1 calc R
H24B H 0.3334 0.2562 0.3013 0.043 Uiso 1 1 calc R
H24C H 0.3608 0.2919 0.1781 0.043 Uiso 1 1 calc R
N1 N 0.08696(19) 0.70115(10) -0.0191(3) 0.0210(5) Uani 1 1 d .
N2 N 0.03991(19) 0.60506(11) 0.1967(3) 0.0242(5) Uani 1 1 d .
N3 N 0.3531(2) 0.35375(10) 0.3381(3) 0.0220(5) Uani 1 1 d .
N4 N 0.48013(18) 0.44912(11) 0.3546(3) 0.0216(5) Uani 1 1 d .
O1 O 0.18856(17) 0.54712(9) 0.1943(2) 0.0302(5) Uani 1 1 d .
O2 O 0.36038(17) 0.29617(9) 0.5502(2) 0.0284(4) Uani 1 1 d .

loop_
_atom_site_aniso_label
_atom_site_aniso_U_11
_atom_site_aniso_U_22
_atom_site_aniso_U_33
_atom_site_aniso_U_23
_atom_site_aniso_U_13
_atom_site_aniso_U_12
C1 0.0232(12) 0.0230(13) 0.0230(13) 0.0014(10) 0.0144(11) 0.0018(10)
C2 0.0233(12) 0.0217(13) 0.0226(13) -0.0002(11) 0.0121(11) 0.0017(10)
C3 0.0257(12) 0.0259(14) 0.0232(14) 0.0024(11) 0.0158(11) 0.0043(11)
C4 0.0242(17) 0.0194(19) 0.026(2) 0.000 0.0154(16) 0.000
C5 0.0231(12) 0.0291(15) 0.0254(14) -0.0007(12) 0.0145(11) -0.0011(11)
C6 0.0224(12) 0.0248(14) 0.0188(13) -0.0053(11) 0.0091(11) -0.0032(10)
C7 0.0318(15) 0.0304(16) 0.0441(18) -0.0076(14) 0.0235(14) -0.0037(12)
C8 0.0385(17) 0.0270(16) 0.054(2) -0.0049(14) 0.0262(16) -0.0034(12)
C9 0.0352(16) 0.0352(18) 0.048(2) -0.0006(15) 0.0237(15) -0.0094(13)
C10 0.0242(14) 0.0392(18) 0.0435(18) -0.0010(14) 0.0196(14) -0.0003(12)
C11 0.0268(14) 0.0282(15) 0.0320(15) 0.0016(12) 0.0160(12) -0.0004(11)
C12 0.0317(14) 0.0290(16) 0.0417(17) 0.0087(13) 0.0224(13) -0.0011(12)
C13 0.0236(12) 0.0204(13) 0.0226(13) 0.0003(10) 0.0143(11) 0.0004(10)
C14 0.0238(12) 0.0211(14) 0.0261(14) 0.0005(11) 0.0159(11) 0.0014(10)
C15 0.0247(12) 0.0222(13) 0.0249(13) 0.0007(11) 0.0145(11) -0.0020(11)
C16 0.0287(18) 0.0164(18) 0.026(2) 0.000 0.0172(17) 0.000
C17 0.0227(12) 0.0231(13) 0.0263(13) 0.0000(11) 0.0155(11) 0.0018(10)
C18 0.0209(12) 0.0244(14) 0.0265(14) -0.0011(11) 0.0147(11) -0.0011(10)
C19 0.0322(14) 0.0273(15) 0.0295(15) 0.0019(12) 0.0208(13) 0.0025(11)
C20 0.0346(15) 0.0230(15) 0.0412(18) -0.0022(12) 0.0247(14) -0.0009(11)
C21 0.0330(14) 0.0356(17) 0.0393(17) -0.0154(14) 0.0263(14) -0.0048(13)
C22 0.0291(13) 0.0478(19) 0.0289(15) -0.0026(14) 0.0205(13) 0.0002(13)
C23 0.0296(14) 0.0283(15) 0.0311(15) 0.0017(12) 0.0209(13) 0.0010(11)
C24 0.0350(15) 0.0225(14) 0.0345(16) -0.0077(12) 0.0229(14) -0.0058(12)
N1 0.0241(10) 0.0173(11) 0.0225(11) -0.0019(9) 0.0139(9) -0.0007(8)
N2 0.0236(10) 0.0208(11) 0.0296(12) 0.0048(9) 0.0159(10) 0.0009(9)
N3 0.0249(11) 0.0181(11) 0.0262(12) -0.0021(9) 0.0165(10) -0.0034(9)
N4 0.0200(10) 0.0211(11) 0.0241(11) -0.0004(9) 0.0129(9) -0.0002(8)
O1 0.0335(10) 0.0243(10) 0.0326(11) 0.0050(9) 0.0188(9) 0.0079(8)
O2 0.0345(11) 0.0205(10) 0.0346(11) 0.0030(8) 0.0222(9) -0.0002(8)

loop_
_atom_type_symbol
_atom_type_description
_atom_type_scat_dispersion_real
_atom_type_scat_dispersion_imag
_atom_type_scat_source
C C 0.0033 0.0016 'International Tables Vol C Tables 4.2.6.8 and 6.1.1.4'
H H 0.0000 0.0000 'International Tables Vol C Tables 4.2.6.8 and 6.1.1.4'
N N 0.0061 0.0033 'International Tables Vol C Tables 4.2.6.8 and 6.1.1.4'
O O 0.0106 0.0060 'International Tables Vol C Tables 4.2.6.8 and 6.1.1.4'

loop_
_geom_angle_atom_site_label_1
_geom_angle_atom_site_label_2
_geom_angle_atom_site_label_3
_geom_angle
_geom_angle_site_symmetry_1
_geom_angle_site_symmetry_3
N1 C1 C2 118.2(2) . .
N1 C1 C5 113.0(2) . .
C2 C1 C5 110.0(2) . .
N1 C1 H1 104.7 . .
C2 C1 H1 104.7 . .
C5 C1 H1 104.7 . .
O1 C2 N2 121.3(2) . .
O1 C2 C1 117.5(2) . .
N2 C2 C1 121.2(2) . .
N1 C3 N2 116.3(2) 2 .
N1 C3 H3A 108.2 2 .
N2 C3 H3A 108.2 . .
N1 C3 H3B 108.2 2 .
N2 C3 H3B 108.2 . .
H3A C3 H3B 107.4 . .
N1 C4 N1 116.2(3) 2 .
N1 C4 H4A 108.2 2 .
N1 C4 H4A 108.2 . .
N1 C4 H4B 108.2 2 .
N1 C4 H4B 108.2 . .
H4A C4 H4B 107.4 . .
C6 C5 C1 113.0(2) . .
C6 C5 H5A 109.0 . .
C1 C5 H5A 109.0 . .
C6 C5 H5B 109.0 . .
C1 C5 H5B 109.0 . .
H5A C5 H5B 107.8 . .
C7 C6 C11 117.7(3) . .
C7 C6 C5 121.4(2) . .
C11 C6 C5 120.8(2) . .
C6 C7 C8 121.8(3) . .
C6 C7 H7 119.1 . .
C8 C7 H7 119.1 . .
C9 C8 C7 119.3(3) . .
C9 C8 H8 120.4 . .
C7 C8 H8 120.4 . .
C8 C9 C10 120.2(3) . .
C8 C9 H9 119.9 . .
C10 C9 H9 119.9 . .
C9 C10 C11 119.9(3) . .
C9 C10 H10 120.0 . .
C11 C10 H10 120.0 . .
C10 C11 C6 121.0(3) . .
C10 C11 H11 119.5 . .
C6 C11 H11 119.5 . .
N2 C12 H12A 109.5 . .
N2 C12 H12B 109.5 . .
H12A C12 H12B 109.5 . .
N2 C12 H12C 109.5 . .
H12A C12 H12C 109.5 . .
H12B C12 H12C 109.5 . .
N4 C13 C17 113.0(2) 2_656 .
N4 C13 C14 118.3(2) 2_656 .
C17 C13 C14 108.4(2) . .
N4 C13 H13 105.3 2_656 .
C17 C13 H13 105.3 . .
C14 C13 H13 105.3 . .
O2 C14 N3 122.0(2) . .
O2 C14 C13 117.4(2) . .
N3 C14 C13 120.6(2) . .
N4 C15 N3 116.9(2) . .
N4 C15 H15A 108.1 . .
N3 C15 H15A 108.1 . .
N4 C15 H15B 108.1 . .
N3 C15 H15B 108.1 . .
H15A C15 H15B 107.3 . .
N4 C16 N4 115.9(3) 2_656 .
N4 C16 H16A 108.3 2_656 .
N4 C16 H16A 108.3 . .
N4 C16 H16B 108.3 2_656 .
N4 C16 H16B 108.3 . .
H16A C16 H16B 107.4 . .
C18 C17 C13 115.5(2) . .
C18 C17 H17A 108.4 . .
C13 C17 H17A 108.4 . .
C18 C17 H17B 108.4 . .
C13 C17 H17B 108.4 . .
H17A C17 H17B 107.5 . .
C19 C18 C23 118.2(2) . .
C19 C18 C17 119.9(2) . .
C23 C18 C17 121.8(2) . .
C18 C19 C20 121.6(3) . .
C18 C19 H19 119.2 . .
C20 C19 H19 119.2 . .
C19 C20 C21 119.8(3) . .
C19 C20 H20 120.1 . .
C21 C20 H20 120.1 . .
C22 C21 C20 119.6(3) . .
C22 C21 H21 120.2 . .
C20 C21 H21 120.2 . .
C21 C22 C23 119.6(3) . .
C21 C22 H22 120.2 . .
C23 C22 H22 120.2 . .
C18 C23 C22 121.2(3) . .
C18 C23 H23 119.4 . .
C22 C23 H23 119.4 . .
N3 C24 H24A 109.5 . .
N3 C24 H24B 109.5 . .
H24A C24 H24B 109.5 . .
N3 C24 H24C 109.5 . .
H24A C24 H24C 109.5 . .
H24B C24 H24C 109.5 . .
C3 N1 C4 112.87(18) 2 .
C3 N1 C1 112.8(2) 2 .
C4 N1 C1 117.76(19) . .
C2 N2 C12 118.4(2) . .
C2 N2 C3 124.5(2) . .
C12 N2 C3 117.1(2) . .
C14 N3 C24 118.1(2) . .
C14 N3 C15 125.8(2) . .
C24 N3 C15 116.1(2) . .
C15 N4 C16 113.02(17) . .
C15 N4 C13 113.1(2) . 2_656
C16 N4 C13 117.75(18) . 2_656

loop_
_geom_bond_atom_site_label_1
_geom_bond_atom_site_label_2
_geom_bond_distance
_geom_bond_site_symmetry_2
C1 N1 1.465(3) .
C1 C2 1.534(4) .
C1 C5 1.550(4) .
C1 H1 0.9800 .
C2 O1 1.242(3) .
C2 N2 1.356(3) .
C3 N1 1.448(3) 2
C3 N2 1.478(3) .
C3 H3A 0.9700 .
C3 H3B 0.9700 .
C4 N1 1.455(3) 2
C4 N1 1.455(3) .
C4 H4A 0.9700 .
C4 H4B 0.9700 .
C5 C6 1.509(4) .
C5 H5A 0.9700 .
C5 H5B 0.9700 .
C6 C7 1.388(4) .
C6 C11 1.392(4) .
C7 C8 1.390(4) .
C7 H7 0.9300 .
C8 C9 1.379(5) .
C8 H8 0.9300 .
C9 C10 1.381(4) .
C9 H9 0.9300 .
C10 C11 1.389(4) .
C10 H10 0.9300 .
C11 H11 0.9300 .
C12 N2 1.467(3) .
C12 H12A 0.9600 .
C12 H12B 0.9600 .
C12 H12C 0.9600 .
C13 N4 1.471(3) 2_656
C13 C17 1.536(3) .
C13 C14 1.537(4) .
C13 H13 0.9800 .
C14 O2 1.236(3) .
C14 N3 1.353(3) .
C15 N4 1.447(3) .
C15 N3 1.475(3) .
C15 H15A 0.9700 .
C15 H15B 0.9700 .
C16 N4 1.458(3) 2_656
C16 N4 1.458(3) .
C16 H16A 0.9700 .
C16 H16B 0.9700 .
C17 C18 1.516(4) .
C17 H17A 0.9700 .
C17 H17B 0.9700 .
C18 C19 1.378(4) .
C18 C23 1.391(4) .
C19 C20 1.386(4) .
C19 H19 0.9300 .
C20 C21 1.388(4) .
C20 H20 0.9300 .
C21 C22 1.388(5) .
C21 H21 0.9300 .
C22 C23 1.391(4) .
C22 H22 0.9300 .
C23 H23 0.9300 .
C24 N3 1.470(3) .
C24 H24A 0.9600 .
C24 H24B 0.9600 .
C24 H24C 0.9600 .
N1 C3 1.448(3) 2
N4 C13 1.471(3) 2_656
